data_7054866
loop_
_publ_author_name
'Adonin, Sergey A.'
'Rakhmanova, Marianna E.'
'Smolentsev, Anton I.'
'Korolkov, Ilya V.'
'Sokolov, Maxim N.'
'Fedin, Vladimir P.'

_publ_section_title
;
 Binuclear Bi(iii) halide complexes with 4,4&#x2032;-ethylenepyridinium
 cations: luminescence tuning by reversible solvation
;
_journal_issue 7
_journal_name_full 'New J. Chem.'
_journal_page_first 5529
_journal_paper_doi 10.1039/C5NJ00889A
_journal_volume 39
_journal_year 2015
_chemical_formula_moiety '2(C12 H14 N2), Bi2 Br10, 2(H2 O)'
_chemical_formula_sum 'C24 H32 Bi2 Br10 N4 O2'
_chemical_formula_weight 1625.60
_chemical_name_systematic
; 
 ? 
;
_space_group_IT_number 2
_symmetry_cell_setting triclinic
_symmetry_space_group_name_Hall '-P 1'
_symmetry_space_group_name_H-M 'P -1'
_atom_sites_solution_hydrogens geom
_atom_sites_solution_primary direct
_atom_sites_solution_secondary difmap
_audit_creation_method SHELXL-97
_audit_update_record
;
2015-03-28 deposited with the CCDC.
2015-05-15 downloaded from the CCDC.
;
_cell_angle_alpha 63.2080(10)
_cell_angle_beta 68.5300(10)
_cell_angle_gamma 81.1380(10)
_cell_formula_units_Z 1
_cell_length_a 9.9694(4)
_cell_length_b 10.7558(5)
_cell_length_c 10.8145(5)
_cell_measurement_reflns_used 4529
_cell_measurement_temperature 150(2)
_cell_measurement_theta_max 27.65
_cell_measurement_theta_min 2.20
_cell_volume 963.23(7)
_computing_cell_refinement 'Bruker SAINT'
_computing_data_collection 'Bruker APEX2'
_computing_data_reduction 'Bruker SAINT'
_computing_molecular_graphics 'Bruker SHELXTL'
_computing_publication_material 'Bruker SHELXTL'
_computing_structure_refinement 'Bruker SHELXTL'
_computing_structure_solution 'Bruker SHELXTL'
_diffrn_ambient_temperature 150(2)
_diffrn_detector_area_resol_mean 25
_diffrn_measured_fraction_theta_full 0.997
_diffrn_measured_fraction_theta_max 0.989
_diffrn_measurement_device_type 'Bruker Apex DUO CCD area-detector'
_diffrn_measurement_method '\f and \w scans'
_diffrn_radiation_monochromator graphite
_diffrn_radiation_wavelength 0.71073
_diffrn_reflns_av_R_equivalents 0.0198
_diffrn_reflns_av_sigmaI/netI 0.0293
_diffrn_reflns_limit_h_max 12
_diffrn_reflns_limit_h_min -12
_diffrn_reflns_limit_k_max 13
_diffrn_reflns_limit_k_min -14
_diffrn_reflns_limit_l_max 14
_diffrn_reflns_limit_l_min -13
_diffrn_reflns_number 9717
_diffrn_reflns_theta_full 25.25
_diffrn_reflns_theta_max 27.68
_diffrn_reflns_theta_min 2.12
_diffrn_source 'fine-focus sealed tube'
_exptl_absorpt_coefficient_mu 19.522
_exptl_absorpt_correction_T_max 0.2456
_exptl_absorpt_correction_T_min 0.1270
_exptl_absorpt_correction_type multi-scan
_exptl_absorpt_process_details 'Bruker SADABS'
_exptl_crystal_colour yellow
_exptl_crystal_density_diffrn 2.802
_exptl_crystal_density_method 'not measured'
_exptl_crystal_description block
_exptl_crystal_F_000 736
_exptl_crystal_size_max 0.18
_exptl_crystal_size_mid 0.12
_exptl_crystal_size_min 0.10
_refine_diff_density_max 1.918
_refine_diff_density_min -0.727
_refine_diff_density_rms 0.145
_refine_ls_extinction_method none
_refine_ls_goodness_of_fit_ref 1.028
_refine_ls_hydrogen_treatment mixed
_refine_ls_matrix_type full
_refine_ls_number_parameters 199
_refine_ls_number_reflns 4444
_refine_ls_number_restraints 6
_refine_ls_restrained_S_all 1.027
_refine_ls_R_factor_all 0.0313
_refine_ls_R_factor_gt 0.0223
_refine_ls_shift/su_max 0.001
_refine_ls_shift/su_mean 0.000
_refine_ls_structure_factor_coef Fsqd
_refine_ls_weighting_details 'calc w=1/[\s^2^(Fo^2^)+(0.0243P)^2^] where P=(Fo^2^+2Fc^2^)/3'
_refine_ls_weighting_scheme calc
_refine_ls_wR_factor_gt 0.0474
_refine_ls_wR_factor_ref 0.0491
_reflns_number_gt 3805
_reflns_number_total 4444
_reflns_threshold_expression >2sigma(I)
_cod_data_source_file c5nj00889a2.cif
_cod_data_source_block 1
_cod_depositor_comments
;
The following automatic conversions were performed:

'_symmetry_cell_setting' value 'Triclinic' changed to 'triclinic'
according to
/usr/data/users/saulius/crontab/automatic-downloads/rss-feeds/RSC/lib/dictionaries/cif_core.dic
dictionary named 'cif_core.dic' version 2.4.2 from 2011-04-26.

Automatic conversion script
Id: cif_fix_values 3271 2015-04-21 07:52:19Z andrius 

 Adding full bibliography for 7054865--7054866.cif.
;
_cod_database_code 7054866

loop_
_symmetry_equiv_pos_as_xyz
'x, y, z'
'-x, -y, -z'

loop_
_atom_site_label
_atom_site_type_symbol
_atom_site_fract_x
_atom_site_fract_y
_atom_site_fract_z
_atom_site_U_iso_or_equiv
_atom_site_adp_type
_atom_site_occupancy
_atom_site_symmetry_multiplicity
_atom_site_calc_flag
_atom_site_refinement_flags
Bi1 Bi 0.923432(15) 0.213237(14) 0.418631(14) 0.01661(5) Uani 1 1 d .
Br1 Br 0.79078(4) 0.15379(4) 0.25189(4) 0.02251(9) Uani 1 1 d .
N1 N 0.4993(4) 0.3999(3) 0.2478(4) 0.0250(8) Uani 1 1 d .
H1 H 0.5145 0.3125 0.3018 0.030 Uiso 1 1 calc R
C1 C 0.6105(4) 0.4790(4) 0.1332(4) 0.0241(9) Uani 1 1 d .
H1A H 0.7041 0.4406 0.1128 0.029 Uiso 1 1 calc R
Br2 Br 0.68449(4) 0.36838(4) 0.48741(4) 0.02460(10) Uani 1 1 d .
N2 N 0.1996(3) 1.3038(3) -0.1991(3) 0.0219(7) Uani 1 1 d .
H2 H 0.1791 1.3910 -0.2480 0.026 Uiso 1 1 calc R
C2 C 0.5882(4) 0.6140(4) 0.0467(4) 0.0230(9) Uani 1 1 d .
H2A H 0.6659 0.6687 -0.0357 0.028 Uiso 1 1 calc R
Br3 Br 1.05226(4) 0.44571(4) 0.17391(4) 0.02489(10) Uani 1 1 d .
C3 C 0.4504(4) 0.6730(4) 0.0787(4) 0.0185(8) Uani 1 1 d .
Br4 Br 1.03511(4) 0.25924(5) 0.59654(4) 0.02799(10) Uani 1 1 d .
C4 C 0.3408(4) 0.5875(4) 0.1983(4) 0.0268(10) Uani 1 1 d .
H4 H 0.2465 0.6233 0.2236 0.032 Uiso 1 1 calc R
Br5 Br 0.80151(4) -0.06164(4) 0.67600(4) 0.02360(10) Uani 1 1 d .
C5 C 0.3672(4) 0.4510(4) 0.2810(4) 0.0268(10) Uani 1 1 d .
H5 H 0.2909 0.3929 0.3622 0.032 Uiso 1 1 calc R
C6 C 0.3229(4) 1.2508(4) -0.2597(4) 0.0262(10) Uani 1 1 d .
H6 H 0.3869 1.3075 -0.3540 0.031 Uiso 1 1 calc R
C7 C 0.3565(4) 1.1157(4) -0.1867(4) 0.0244(9) Uani 1 1 d .
H7 H 0.4440 1.0785 -0.2300 0.029 Uiso 1 1 calc R
C8 C 0.2629(4) 1.0323(4) -0.0488(4) 0.0212(9) Uani 1 1 d .
C9 C 0.1354(4) 1.0927(4) 0.0100(4) 0.0240(9) Uani 1 1 d .
H9 H 0.0687 1.0386 0.1037 0.029 Uiso 1 1 calc R
C10 C 0.1071(4) 1.2281(4) -0.0664(4) 0.0235(9) Uani 1 1 d .
H10 H 0.0214 1.2689 -0.0254 0.028 Uiso 1 1 calc R
C11 C 0.4294(4) 0.8227(4) -0.0192(4) 0.0225(9) Uani 1 1 d .
H11A H 0.4362 0.8292 -0.1156 0.027 Uiso 1 1 calc R
H11B H 0.5087 0.8801 -0.0363 0.027 Uiso 1 1 calc R
C12 C 0.2873(4) 0.8826(4) 0.0426(4) 0.0253(10) Uani 1 1 d .
H12A H 0.2086 0.8258 0.0576 0.030 Uiso 1 1 calc R
H12B H 0.2798 0.8728 0.1405 0.030 Uiso 1 1 calc R
O1W O 0.4162(4) 0.1321(3) 0.4685(4) 0.0468(10) Uani 1 1 d D
H1WC H 0.400(7) 0.103(7) 0.410(6) 0.070 Uiso 0.67 1 d PD
H1WB H 0.486(5) 0.078(6) 0.496(7) 0.070 Uiso 0.67 1 d PD
H1WA H 0.339(4) 0.101(7) 0.550(4) 0.070 Uiso 0.67 1 d PD

loop_
_atom_site_aniso_label
_atom_site_aniso_U_11
_atom_site_aniso_U_22
_atom_site_aniso_U_33
_atom_site_aniso_U_23
_atom_site_aniso_U_13
_atom_site_aniso_U_12
Bi1 0.01516(8) 0.01601(8) 0.01510(7) -0.00369(5) -0.00496(5) -0.00017(5)
Br1 0.0234(2) 0.0214(2) 0.02306(19) -0.00852(16) -0.00965(16) 0.00075(15)
N1 0.033(2) 0.0152(18) 0.0221(17) -0.0025(14) -0.0116(15) 0.0010(14)
C1 0.022(2) 0.024(2) 0.022(2) -0.0088(17) -0.0071(17) 0.0046(16)
Br2 0.0188(2) 0.0269(2) 0.0249(2) -0.01170(17) -0.00388(16) 0.00209(16)
N2 0.0251(18) 0.0175(17) 0.0252(17) -0.0095(14) -0.0118(15) 0.0039(13)
C2 0.021(2) 0.017(2) 0.023(2) -0.0030(16) -0.0066(17) -0.0007(16)
Br3 0.0216(2) 0.0183(2) 0.02101(19) -0.00116(15) -0.00135(16) -0.00074(15)
C3 0.023(2) 0.018(2) 0.0203(18) -0.0094(16) -0.0113(16) 0.0000(15)
Br4 0.0235(2) 0.0387(3) 0.0227(2) -0.01286(18) -0.00617(17) -0.00706(18)
C4 0.021(2) 0.027(2) 0.029(2) -0.0111(18) -0.0074(18) 0.0027(17)
Br5 0.0207(2) 0.0208(2) 0.01940(18) -0.00255(15) -0.00336(15) -0.00142(15)
C5 0.026(2) 0.028(2) 0.023(2) -0.0116(18) 0.0003(17) -0.0079(18)
C6 0.020(2) 0.027(2) 0.022(2) -0.0047(17) -0.0050(17) 0.0012(17)
C7 0.021(2) 0.022(2) 0.023(2) -0.0083(17) -0.0032(17) 0.0042(16)
C8 0.027(2) 0.018(2) 0.0221(19) -0.0087(16) -0.0117(17) -0.0003(16)
C9 0.024(2) 0.022(2) 0.0210(19) -0.0084(17) -0.0033(17) 0.0000(16)
C10 0.020(2) 0.025(2) 0.025(2) -0.0122(17) -0.0060(17) 0.0045(16)
C11 0.019(2) 0.021(2) 0.0225(19) -0.0069(16) -0.0055(16) 0.0006(16)
C12 0.021(2) 0.022(2) 0.024(2) -0.0065(17) -0.0046(17) 0.0035(16)
O1W 0.057(2) 0.029(2) 0.0346(19) -0.0020(16) -0.0111(17) 0.0038(16)

loop_
_atom_type_symbol
_atom_type_description
_atom_type_scat_dispersion_real
_atom_type_scat_dispersion_imag
_atom_type_scat_source
C C 0.0033 0.0016 'International Tables Vol C Tables 4.2.6.8 and 6.1.1.4'
H H 0.0000 0.0000 'International Tables Vol C Tables 4.2.6.8 and 6.1.1.4'
Bi Bi -4.1077 10.2566 'International Tables Vol C Tables 4.2.6.8 and 6.1.1.4'
Br Br -0.2901 2.4595 'International Tables Vol C Tables 4.2.6.8 and 6.1.1.4'
N N 0.0061 0.0033 'International Tables Vol C Tables 4.2.6.8 and 6.1.1.4'
O O 0.0106 0.0060 'International Tables Vol C Tables 4.2.6.8 and 6.1.1.4'

loop_
_geom_angle_atom_site_label_1
_geom_angle_atom_site_label_2
_geom_angle_atom_site_label_3
_geom_angle
_geom_angle_site_symmetry_3
Br3 Bi1 Br2 89.530(13) .
Br3 Bi1 Br4 93.721(14) .
Br2 Bi1 Br4 90.388(14) .
Br3 Bi1 Br1 89.980(13) .
Br2 Bi1 Br1 88.013(13) .
Br4 Bi1 Br1 175.957(11) .
Br3 Bi1 Br5 174.307(13) .
Br2 Bi1 Br5 95.842(12) .
Br4 Bi1 Br5 88.139(13) .
Br1 Bi1 Br5 88.330(12) .
Br3 Bi1 Br5 86.270(12) 2_756
Br2 Bi1 Br5 175.779(11) 2_756
Br4 Bi1 Br5 89.475(13) 2_756
Br1 Bi1 Br5 92.393(13) 2_756
Br5 Bi1 Br5 88.370(11) 2_756
C5 N1 C1 121.6(3) .
C5 N1 H1 119.2 .
C1 N1 H1 119.2 .
N1 C1 C2 119.9(4) .
N1 C1 H1A 120.0 .
C2 C1 H1A 120.0 .
C10 N2 C6 121.8(4) .
C10 N2 H2 119.1 .
C6 N2 H2 119.1 .
C1 C2 C3 120.4(4) .
C1 C2 H2A 119.8 .
C3 C2 H2A 119.8 .
C4 C3 C2 117.1(3) .
C4 C3 C11 123.8(4) .
C2 C3 C11 119.1(3) .
C5 C4 C3 120.6(4) .
C5 C4 H4 119.7 .
C3 C4 H4 119.7 .
Bi1 Br5 Bi1 91.630(11) 2_756
N1 C5 C4 120.3(4) .
N1 C5 H5 119.9 .
C4 C5 H5 119.9 .
N2 C6 C7 120.2(4) .
N2 C6 H6 119.9 .
C7 C6 H6 119.9 .
C6 C7 C8 120.0(4) .
C6 C7 H7 120.0 .
C8 C7 H7 120.0 .
C7 C8 C9 117.6(4) .
C7 C8 C12 125.2(4) .
C9 C8 C12 117.2(3) .
C10 C9 C8 120.3(4) .
C10 C9 H9 119.9 .
C8 C9 H9 119.9 .
N2 C10 C9 120.0(4) .
N2 C10 H10 120.0 .
C9 C10 H10 120.0 .
C3 C11 C12 114.1(3) .
C3 C11 H11A 108.7 .
C12 C11 H11A 108.7 .
C3 C11 H11B 108.7 .
C12 C11 H11B 108.7 .
H11A C11 H11B 107.6 .
C8 C12 C11 116.1(3) .
C8 C12 H12A 108.3 .
C11 C12 H12A 108.3 .
C8 C12 H12B 108.3 .
C11 C12 H12B 108.3 .
H12A C12 H12B 107.4 .
H1WC O1W H1WB 104(2) .
H1WC O1W H1WA 103(2) .
H1WB O1W H1WA 104(2) .

loop_
_geom_bond_atom_site_label_1
_geom_bond_atom_site_label_2
_geom_bond_distance
_geom_bond_site_symmetry_2
Bi1 Br3 2.7279(4) .
Bi1 Br2 2.7585(4) .
Bi1 Br4 2.7897(5) .
Bi1 Br1 2.9077(4) .
Bi1 Br5 3.0294(4) .
Bi1 Br5 3.0493(4) 2_756
N1 C5 1.332(5) .
N1 C1 1.350(5) .
N1 H1 0.8800 .
C1 C2 1.365(5) .
C1 H1A 0.9500 .
N2 C10 1.335(5) .
N2 C6 1.341(5) .
N2 H2 0.8800 .
C2 C3 1.411(5) .
C2 H2A 0.9500 .
C3 C4 1.384(5) .
C3 C11 1.509(5) .
C4 C5 1.376(6) .
C4 H4 0.9500 .
Br5 Bi1 3.0493(4) 2_756
C5 H5 0.9500 .
C6 C7 1.362(5) .
C6 H6 0.9500 .
C7 C8 1.390(5) .
C7 H7 0.9500 .
C8 C9 1.402(6) .
C8 C12 1.500(5) .
C9 C10 1.357(5) .
C9 H9 0.9500 .
C10 H10 0.9500 .
C11 C12 1.511(5) .
C11 H11A 0.9900 .
C11 H11B 0.9900 .
C12 H12A 0.9900 .
C12 H12B 0.9900 .
O1W H1WC 0.888(19) .
O1W H1WB 0.886(19) .
O1W H1WA 0.896(19) .

loop_
_geom_hbond_atom_site_label_D
_geom_hbond_atom_site_label_H
_geom_hbond_atom_site_label_A
_geom_hbond_distance_DH
_geom_hbond_distance_HA
_geom_hbond_distance_DA
_geom_hbond_angle_DHA
_geom_hbond_site_symmetry_A
N1 H1 O1W 0.88 2.03 2.788(4) 143.9 .
N1 H1 Br1 0.88 3.01 3.615(3) 127.3 .
N2 H2 Br2 0.88 2.78 3.492(3) 139.3 2_675
N2 H2 Br3 0.88 2.78 3.422(3) 131.3 2_675
O1W H1WB O1W 0.886(19) 2.24(5) 2.992(7) 142(6) 2_656
O1W H1WA Br1 0.896(19) 2.74(5) 3.444(3) 136(6) 2_656
O1W H1WC Br5 0.888(19) 2.67(4) 3.433(4) 145(5) 2_656
